data_7021192
loop_
_publ_author_name
'Akhbari, Kamran'
'Morsali, Ali'

_publ_section_title
;
 Modulating methane storage in anionic nano-porous MOF materials via
 post-synthetic cation exchange process.
;
_journal_issue 14
_journal_name_full 'Dalton transactions (Cambridge, England : 2003)'
_journal_page_first 4786
_journal_page_last 4789
_journal_paper_doi 10.1039/c3dt32846e
_journal_volume 42
_journal_year 2013
_chemical_formula_moiety 'C14 H13 N O6 Zn, 3(C3 H7 N O), C2 H8 N'
_chemical_formula_sum 'C25 H42 N5 O9 Zn'
_chemical_formula_weight 622.01
_chemical_name_systematic
;
?
;
_space_group_IT_number 14
_symmetry_cell_setting monoclinic
_symmetry_space_group_name_Hall '-P 2ybc'
_symmetry_space_group_name_H-M 'P 1 21/c 1'
_atom_sites_solution_hydrogens difmap
_atom_sites_solution_primary direct
_atom_sites_solution_secondary difmap
_audit_creation_method SHELXL-97
_cell_angle_alpha 90.00
_cell_angle_beta 118.33(2)
_cell_angle_gamma 90.00
_cell_formula_units_Z 4
_cell_length_a 17.546(3)
_cell_length_b 11.158(2)
_cell_length_c 18.392(3)
_cell_measurement_temperature 193(2)
_cell_volume 3169.5(11)
_computing_cell_refinement 'CrystalClear-SM Expert 2.0 r4 (Rigaku, 2009)'
_computing_data_collection 'CrystalClear-SM Expert 2.0 r4 (Rigaku, 2009)'
_computing_data_reduction 'CrystalClear-SM Expert 2.0 r4 (Rigaku, 2009)'
_computing_molecular_graphics 'PLATON (Spek, 2003)'
_computing_publication_material 'SHELXL97 (Sheldrick, 2008)'
_computing_structure_refinement 'SHELXL97 (Sheldrick, 2008); CRYSTALBUILDER (Welter, 2006)'
_computing_structure_solution 'SHELXS97 (Sheldrick, 2008)'
_diffrn_ambient_temperature 193(2)
_diffrn_detector_type 'RAPID II large area curved imaging plate detector '
_diffrn_measured_fraction_theta_full 0.982
_diffrn_measured_fraction_theta_max 0.982
_diffrn_measurement_device_type 'Rigaku rapid II RAXIS conversion'
_diffrn_measurement_method 'profile data from \w-scans'
_diffrn_radiation_monochromator graphite
_diffrn_radiation_source 'fine-focus sealed tube'
_diffrn_radiation_type CuK\a
_diffrn_radiation_wavelength 1.54187
_diffrn_reflns_av_R_equivalents 0.0693
_diffrn_reflns_av_sigmaI/netI 0.0806
_diffrn_reflns_limit_h_max 20
_diffrn_reflns_limit_h_min -20
_diffrn_reflns_limit_k_max 13
_diffrn_reflns_limit_k_min -7
_diffrn_reflns_limit_l_max 18
_diffrn_reflns_limit_l_min -21
_diffrn_reflns_number 12440
_diffrn_reflns_theta_full 66.98
_diffrn_reflns_theta_max 66.98
_diffrn_reflns_theta_min 2.86
_exptl_absorpt_coefficient_mu 1.535
_exptl_absorpt_correction_T_max 1.000
_exptl_absorpt_correction_T_min 0.695
_exptl_absorpt_correction_type multi-scan
_exptl_absorpt_process_details 'FS_ABSCOR (Rigaku, 2009)'
_exptl_crystal_colour colourless
_exptl_crystal_density_diffrn 1.304
_exptl_crystal_density_method 'not measured'
_exptl_crystal_description parallelepiped
_exptl_crystal_F_000 1316
_exptl_crystal_size_max 0.53
_exptl_crystal_size_mid 0.19
_exptl_crystal_size_min 0.12
_refine_diff_density_max 0.753
_refine_diff_density_min -0.679
_refine_diff_density_rms 0.075
_refine_ls_extinction_method none
_refine_ls_goodness_of_fit_ref 1.150
_refine_ls_hydrogen_treatment mixed
_refine_ls_matrix_type full
_refine_ls_number_parameters 377
_refine_ls_number_reflns 5344
_refine_ls_number_restraints 0
_refine_ls_restrained_S_all 1.150
_refine_ls_R_factor_all 0.0798
_refine_ls_R_factor_gt 0.0619
_refine_ls_shift/su_max 0.001
_refine_ls_shift/su_mean 0.000
_refine_ls_structure_factor_coef Fsqd
_refine_ls_weighting_details 'calc w=1/[\s^2^(Fo^2^)+(0.0681P)^2^+1.2670P] where P=(Fo^2^+2Fc^2^)/3'
_refine_ls_weighting_scheme calc
_refine_ls_wR_factor_gt 0.1491
_refine_ls_wR_factor_ref 0.1810
_reflns_number_gt 3795
_reflns_number_total 5351
_reflns_threshold_expression >2sigma(I)
_cod_data_source_file c3dt32846e.txt
_cod_data_source_block 182-ka
_cod_original_sg_symbol_H-M 'P 21/c'
_cod_database_code 7021192

loop_
_symmetry_equiv_pos_as_xyz
'x, y, z'
'-x, y+1/2, -z+1/2'
'-x, -y, -z'
'x, -y-1/2, z-1/2'

loop_
_atom_site_label
_atom_site_type_symbol
_atom_site_fract_x
_atom_site_fract_y
_atom_site_fract_z
_atom_site_U_iso_or_equiv
_atom_site_adp_type
_atom_site_occupancy
_atom_site_symmetry_multiplicity
_atom_site_calc_flag
_atom_site_refinement_flags
Zn1 Zn 0.83923(3) 0.16180(4) 0.66285(3) 0.0402(2) Uani 1 1 d .
O1 O 0.87436(18) 0.0807(3) 0.59224(18) 0.0531(8) Uani 1 1 d .
O2 O 1.00115(19) 0.1740(2) 0.67048(19) 0.0526(8) Uani 1 1 d .
O3 O 0.72853(17) 0.0742(3) 0.60200(19) 0.0557(8) Uani 1 1 d .
O4 O 0.67077(19) 0.2162(3) 0.6401(2) 0.0722(10) Uani 1 1 d .
O5 O 0.90095(17) 0.1511(2) 0.78942(17) 0.0459(7) Uani 1 1 d .
O6 O 0.9092(3) -0.0418(3) 0.7691(2) 0.0902(13) Uani 1 1 d .
N1 N 0.8222(3) 0.3422(3) 0.6417(3) 0.0771(14) Uani 1 1 d .
H1N H 0.7804 0.3169 0.6480 0.116 Uiso 1 1 d R
C101 C 0.7944(4) 0.3802(5) 0.5554(3) 0.0809(16) Uani 1 1 d .
H10A H 0.7838 0.4668 0.5504 0.121 Uiso 1 1 calc R
H10B H 0.7411 0.3380 0.5179 0.121 Uiso 1 1 calc R
H10C H 0.8400 0.3611 0.5408 0.121 Uiso 1 1 calc R
C102 C 0.8812(4) 0.4169(5) 0.7079(4) 0.0899(18) Uani 1 1 d .
H10D H 0.9385 0.4132 0.7110 0.135 Uiso 1 1 calc R
H10E H 0.8853 0.3888 0.7601 0.135 Uiso 1 1 calc R
H10F H 0.8602 0.4998 0.6979 0.135 Uiso 1 1 calc R
C1 C 0.9513(3) 0.1065(4) 0.6115(3) 0.0419(10) Uani 1 1 d .
C2 C 0.9760(2) 0.0501(3) 0.5536(2) 0.0381(9) Uani 1 1 d .
C3 C 0.9191(2) -0.0239(3) 0.4852(2) 0.0393(9) Uani 1 1 d .
H3 H 0.8623 -0.0389 0.4770 0.047 Uiso 1 1 calc .
C4 C 1.0569(2) 0.0729(3) 0.5679(2) 0.0411(9) Uani 1 1 d .
H4 H 1.0954 0.1210 0.6131 0.049 Uiso 1 1 calc R
C5 C 0.6651(3) 0.1224(4) 0.6018(3) 0.0488(11) Uani 1 1 d .
C6 C 0.5797(2) 0.0578(4) 0.5485(2) 0.0414(9) Uani 1 1 d .
C7 C 0.5678(3) -0.0317(4) 0.4920(3) 0.0482(10) Uani 1 1 d .
H7 H 0.6163 -0.0551 0.4855 0.058 Uiso 1 1 calc R
C8 C 0.5109(3) 0.0900(4) 0.5562(3) 0.0482(10) Uani 1 1 d .
H8 H 0.5152 0.1514 0.5937 0.058 Uiso 1 1 calc R
C9 C 0.9224(3) 0.0437(4) 0.8171(3) 0.0491(11) Uani 1 1 d .
C10 C 0.9639(2) 0.0229(3) 0.9122(2) 0.0390(9) Uani 1 1 d .
C11 C 0.9776(3) 0.1161(4) 0.9682(3) 0.0435(10) Uani 1 1 d .
H11 H 0.9629 0.1958 0.9482 0.052 Uiso 1 1 calc R
C12 C 0.9864(3) -0.0935(4) 0.9447(3) 0.0455(10) Uani 1 1 d .
H12 H 0.9778 -0.1587 0.9084 0.055 Uiso 1 1 calc R
N2 N 0.6804(3) -0.1798(4) 0.8268(3) 0.0636(11) Uani 1 1 d .
C15 C 0.6113(4) -0.1310(6) 0.7440(4) 0.0912(19) Uani 1 1 d .
H15A H 0.5563 -0.1721 0.7283 0.137 Uiso 1 1 calc R
H15B H 0.6291 -0.1447 0.7017 0.137 Uiso 1 1 calc R
H15C H 0.6040 -0.0448 0.7490 0.137 Uiso 1 1 calc R
C16 C 0.7668(4) -0.1304(6) 0.8640(4) 0.107(2) Uani 1 1 d .
H16A H 0.8054 -0.1801 0.9111 0.161 Uiso 1 1 calc R
H16B H 0.7659 -0.0486 0.8829 0.161 Uiso 1 1 calc R
H16C H 0.7877 -0.1291 0.8231 0.161 Uiso 1 1 calc R
C17 C 0.6662(3) -0.2652(5) 0.8670(3) 0.0673(14) Uani 1 1 d .
H17 H 0.6094 -0.2978 0.8419 0.081 Uiso 1 1 calc R
O7 O 0.7206(2) -0.3102(4) 0.9368(2) 0.0857(11) Uani 1 1 d .
N3 N 0.6858(3) 0.2976(4) 0.8375(2) 0.0606(10) Uani 1 1 d .
C18 C 0.7696(3) 0.3082(6) 0.8487(4) 0.0905(19) Uani 1 1 d .
H18A H 0.7809 0.2434 0.8191 0.136 Uiso 1 1 calc R
H18B H 0.8109 0.3030 0.9077 0.136 Uiso 1 1 calc R
H18C H 0.7761 0.3856 0.8271 0.136 Uiso 1 1 calc R
C19 C 0.6631(4) 0.3905(5) 0.8769(4) 0.098(2) Uani 1 1 d .
H19A H 0.6091 0.3692 0.8775 0.147 Uiso 1 1 calc R
H19B H 0.6550 0.4657 0.8466 0.147 Uiso 1 1 calc R
H19C H 0.7095 0.4003 0.9338 0.147 Uiso 1 1 calc R
C20 C 0.6306(3) 0.2117(5) 0.7903(3) 0.0612(12) Uani 1 1 d .
H20 H 0.6530 0.1545 0.7671 0.073 Uiso 1 1 calc R
O8 O 0.5574(2) 0.1994(4) 0.7744(2) 0.0886(12) Uani 1 1 d .
N4 N 0.4694(4) 0.0332(4) 0.8911(3) 0.0831(14) Uani 1 1 d .
C21 C 0.5322(5) -0.0389(6) 0.8887(5) 0.126(3) Uani 1 1 d .
H21A H 0.5052 -0.1117 0.8571 0.189 Uiso 1 1 calc R
H21B H 0.5749 -0.0608 0.9452 0.189 Uiso 1 1 calc R
H21C H 0.5610 0.0046 0.8623 0.189 Uiso 1 1 calc R
C22 C 0.4962(6) 0.1492(5) 0.9326(5) 0.132(3) Uani 1 1 d .
H22A H 0.5120 0.2028 0.8997 0.198 Uiso 1 1 calc R
H22B H 0.5463 0.1380 0.9873 0.198 Uiso 1 1 calc R
H22C H 0.4484 0.1845 0.9386 0.198 Uiso 1 1 calc R
C23 C 0.3901(5) -0.0069(7) 0.8581(5) 0.117(3) Uani 1 1 d .
H23 H 0.3784 -0.0809 0.8293 0.140 Uiso 1 1 calc R
O9 O 0.3316(4) 0.0413(6) 0.8610(4) 0.188(3) Uani 1 1 d .
N5 N 0.8269(3) -0.1679(3) 0.6192(2) 0.0479(9) Uani 1 1 d .
H5AN H 0.799(3) -0.129(4) 0.571(3) 0.057 Uiso 1 1 d .
H5BN H 0.857(3) -0.106(4) 0.662(3) 0.057 Uiso 1 1 d .
C13 C 0.8986(3) -0.2383(4) 0.6267(3) 0.0571(12) Uani 1 1 d .
H13A H 0.9308 -0.2694 0.6831 0.086 Uiso 1 1 calc R
H13B H 0.9370 -0.1883 0.6144 0.086 Uiso 1 1 calc R
H13C H 0.8772 -0.3054 0.5877 0.086 Uiso 1 1 calc R
C14 C 0.7722(3) -0.2377(5) 0.6392(4) 0.0813(17) Uani 1 1 d .
H14A H 0.7483 -0.3043 0.6000 0.122 Uiso 1 1 calc R
H14B H 0.7249 -0.1877 0.6361 0.122 Uiso 1 1 calc R
H14C H 0.8056 -0.2694 0.6953 0.122 Uiso 1 1 calc R

loop_
_atom_site_aniso_label
_atom_site_aniso_U_11
_atom_site_aniso_U_22
_atom_site_aniso_U_33
_atom_site_aniso_U_23
_atom_site_aniso_U_13
_atom_site_aniso_U_12
Zn1 0.0428(4) 0.0401(4) 0.0456(4) -0.0017(2) 0.0275(3) -0.0014(2)
O1 0.0529(18) 0.0584(19) 0.064(2) -0.0065(15) 0.0404(16) -0.0056(15)
O2 0.065(2) 0.0520(18) 0.060(2) -0.0194(15) 0.0450(17) -0.0152(15)
O3 0.0417(16) 0.0582(19) 0.074(2) -0.0132(16) 0.0330(16) -0.0036(14)
O4 0.054(2) 0.080(2) 0.098(3) -0.037(2) 0.048(2) -0.0157(18)
O5 0.0538(18) 0.0479(17) 0.0453(18) 0.0032(13) 0.0310(15) 0.0011(13)
O6 0.165(4) 0.053(2) 0.050(2) -0.0078(17) 0.049(2) 0.009(2)
N1 0.127(4) 0.045(2) 0.064(3) 0.001(2) 0.050(3) -0.013(2)
C101 0.116(5) 0.067(3) 0.074(4) 0.019(3) 0.057(4) 0.010(3)
C102 0.090(4) 0.055(3) 0.093(4) -0.002(3) 0.018(4) -0.013(3)
C1 0.049(2) 0.038(2) 0.052(3) 0.008(2) 0.035(2) 0.0014(19)
C2 0.041(2) 0.039(2) 0.045(2) -0.0002(18) 0.0295(19) 0.0034(18)
C3 0.041(2) 0.043(2) 0.041(2) -0.0017(18) 0.0253(19) -0.0038(18)
C4 0.040(2) 0.043(2) 0.041(2) -0.0093(18) 0.0198(19) -0.0053(18)
C5 0.046(3) 0.058(3) 0.051(3) 0.008(2) 0.030(2) 0.002(2)
C6 0.036(2) 0.050(2) 0.041(2) -0.0014(19) 0.0210(19) -0.0005(19)
C7 0.040(2) 0.055(3) 0.058(3) 0.000(2) 0.031(2) 0.002(2)
C8 0.043(2) 0.052(3) 0.057(3) -0.003(2) 0.030(2) 0.002(2)
C9 0.055(3) 0.051(3) 0.047(3) -0.006(2) 0.028(2) -0.006(2)
C10 0.042(2) 0.042(2) 0.036(2) 0.0067(18) 0.0203(19) 0.0015(18)
C11 0.053(3) 0.037(2) 0.048(3) -0.0006(19) 0.029(2) 0.0018(19)
C12 0.051(3) 0.043(2) 0.049(3) -0.003(2) 0.029(2) 0.000(2)
N2 0.055(3) 0.076(3) 0.061(3) 0.005(2) 0.029(2) -0.003(2)
C15 0.083(4) 0.106(5) 0.089(4) 0.030(4) 0.044(4) 0.004(4)
C16 0.072(4) 0.140(6) 0.111(5) 0.006(5) 0.045(4) -0.027(4)
C17 0.056(3) 0.074(4) 0.069(4) -0.002(3) 0.027(3) 0.000(3)
O7 0.080(3) 0.101(3) 0.066(3) 0.018(2) 0.026(2) 0.004(2)
N3 0.057(2) 0.067(3) 0.064(3) -0.012(2) 0.033(2) -0.004(2)
C18 0.066(4) 0.123(5) 0.088(4) -0.029(4) 0.040(3) -0.022(4)
C19 0.093(5) 0.090(4) 0.118(5) -0.040(4) 0.056(4) 0.002(4)
C20 0.070(3) 0.063(3) 0.062(3) -0.004(3) 0.040(3) -0.004(3)
O8 0.076(3) 0.102(3) 0.108(3) -0.019(2) 0.061(3) -0.022(2)
N4 0.104(4) 0.074(3) 0.088(4) -0.002(3) 0.060(3) -0.001(3)
C21 0.134(6) 0.113(6) 0.191(8) -0.020(5) 0.127(6) -0.009(5)
C22 0.233(10) 0.067(4) 0.118(6) -0.008(4) 0.103(7) -0.022(5)
C23 0.109(6) 0.123(6) 0.112(6) -0.023(5) 0.048(5) 0.034(5)
O9 0.119(4) 0.217(7) 0.206(6) -0.059(5) 0.061(4) 0.074(4)
N5 0.061(3) 0.038(2) 0.049(2) 0.0004(16) 0.030(2) -0.0004(17)
C13 0.052(3) 0.057(3) 0.064(3) 0.012(2) 0.029(2) 0.010(2)
C14 0.084(4) 0.067(3) 0.125(5) 0.013(3) 0.077(4) -0.003(3)

loop_
_atom_type_symbol
_atom_type_description
_atom_type_scat_dispersion_real
_atom_type_scat_dispersion_imag
_atom_type_scat_source
C C 0.0181 0.0091 'International Tables Vol C Tables 4.2.6.8 and 6.1.1.4'
H H 0.0000 0.0000 'International Tables Vol C Tables 4.2.6.8 and 6.1.1.4'
N N 0.0311 0.0180 'International Tables Vol C Tables 4.2.6.8 and 6.1.1.4'
O O 0.0492 0.0322 'International Tables Vol C Tables 4.2.6.8 and 6.1.1.4'
Zn Zn -1.5491 0.6778 'International Tables Vol C Tables 4.2.6.8 and 6.1.1.4'

loop_
_geom_angle_atom_site_label_1
_geom_angle_atom_site_label_2
_geom_angle_atom_site_label_3
_geom_angle
_geom_angle_site_symmetry_1
_geom_angle_site_symmetry_3
O1 Zn1 O3 85.89(12) . .
O1 Zn1 N1 113.72(15) . .
O3 Zn1 N1 111.25(17) . .
O1 Zn1 O5 125.24(12) . .
O3 Zn1 O5 117.42(12) . .
N1 Zn1 O5 102.95(14) . .
O1 Zn1 H1N 129.8 . .
O3 Zn1 H1N 92.7 . .
N1 Zn1 H1N 24.2 . .
O5 Zn1 H1N 99.7 . .
C1 O1 Zn1 110.5(3) . .
C5 O3 Zn1 115.4(3) . .
C9 O5 Zn1 113.6(3) . .
C102 N1 C101 118.7(4) . .
C102 N1 Zn1 115.4(3) . .
C101 N1 Zn1 115.4(3) . .
C102 N1 H1N 113.7 . .
C101 N1 H1N 112.2 . .
Zn1 N1 H1N 72.8 . .
N1 C101 H10A 109.5 . .
N1 C101 H10B 109.5 . .
H10A C101 H10B 109.5 . .
N1 C101 H10C 109.5 . .
H10A C101 H10C 109.5 . .
H10B C101 H10C 109.5 . .
N1 C102 H10D 109.5 . .
N1 C102 H10E 109.5 . .
H10D C102 H10E 109.5 . .
N1 C102 H10F 109.5 . .
H10D C102 H10F 109.5 . .
H10E C102 H10F 109.5 . .
O1 C1 O2 126.1(4) . .
O1 C1 C2 110.2(4) . .
O2 C1 C2 123.6(3) . .
C4 C2 C3 120.8(3) . .
C4 C2 C1 115.2(4) . .
C3 C2 C1 124.0(3) . .
C4 C3 C2 122.7(3) 3_756 .
C4 C3 H3 118.6 3_756 .
C2 C3 H3 118.6 . .
C2 C4 C3 116.5(4) . 3_756
C2 C4 H4 121.7 . .
C3 C4 H4 121.7 3_756 .
O3 C5 O4 122.4(4) . .
O3 C5 C6 113.9(4) . .
O4 C5 C6 123.6(4) . .
C8 C6 C7 117.0(4) . .
C8 C6 C5 117.9(4) . .
C7 C6 C5 125.1(3) . .
C6 C7 C8 124.3(4) . 3_656
C6 C7 H7 117.9 . .
C8 C7 H7 117.9 3_656 .
C6 C8 C7 118.7(4) . 3_656
C6 C8 H8 120.6 . .
C7 C8 H8 120.6 3_656 .
O6 C9 O5 120.8(4) . .
O6 C9 C10 120.8(4) . .
O5 C9 C10 118.4(4) . .
C11 C10 C12 117.2(4) . .
C11 C10 C9 122.6(4) . .
C12 C10 C9 120.1(4) . .
C10 C11 C12 121.4(4) . 3_757
C10 C11 H11 119.3 . .
C12 C11 H11 119.3 3_757 .
C10 C12 C11 121.4(4) . 3_757
C10 C12 H12 119.3 . .
C11 C12 H12 119.3 3_757 .
C17 N2 C16 116.8(5) . .
C17 N2 C15 123.5(4) . .
C16 N2 C15 119.7(5) . .
N2 C15 H15A 109.5 . .
N2 C15 H15B 109.5 . .
H15A C15 H15B 109.5 . .
N2 C15 H15C 109.5 . .
H15A C15 H15C 109.5 . .
H15B C15 H15C 109.5 . .
N2 C16 H16A 109.5 . .
N2 C16 H16B 109.5 . .
H16A C16 H16B 109.5 . .
N2 C16 H16C 109.5 . .
H16A C16 H16C 109.5 . .
H16B C16 H16C 109.5 . .
O7 C17 N2 127.1(5) . .
O7 C17 H17 116.5 . .
N2 C17 H17 116.5 . .
C20 N3 C18 122.8(4) . .
C20 N3 C19 123.8(4) . .
C18 N3 C19 113.2(4) . .
N3 C18 H18A 109.5 . .
N3 C18 H18B 109.5 . .
H18A C18 H18B 109.5 . .
N3 C18 H18C 109.5 . .
H18A C18 H18C 109.5 . .
H18B C18 H18C 109.5 . .
N3 C19 H19A 109.5 . .
N3 C19 H19B 109.5 . .
H19A C19 H19B 109.5 . .
N3 C19 H19C 109.5 . .
H19A C19 H19C 109.5 . .
H19B C19 H19C 109.5 . .
O8 C20 N3 127.3(5) . .
O8 C20 H20 116.3 . .
N3 C20 H20 116.3 . .
C23 N4 C21 118.5(6) . .
C23 N4 C22 123.7(6) . .
C21 N4 C22 117.9(6) . .
N4 C21 H21A 109.5 . .
N4 C21 H21B 109.5 . .
H21A C21 H21B 109.5 . .
N4 C21 H21C 109.5 . .
H21A C21 H21C 109.5 . .
H21B C21 H21C 109.5 . .
N4 C22 H22A 109.5 . .
N4 C22 H22B 109.5 . .
H22A C22 H22B 109.5 . .
N4 C22 H22C 109.5 . .
H22A C22 H22C 109.5 . .
H22B C22 H22C 109.5 . .
O9 C23 N4 125.5(8) . .
O9 C23 H23 117.3 . .
N4 C23 H23 117.3 . .
C14 N5 C13 110.3(4) . .
C14 N5 H5AN 114(3) . .
C13 N5 H5AN 114(3) . .
C14 N5 H5BN 110(2) . .
C13 N5 H5BN 101(2) . .
H5AN N5 H5BN 107(4) . .
N5 C13 H13A 109.5 . .
N5 C13 H13B 109.5 . .
H13A C13 H13B 109.5 . .
N5 C13 H13C 109.5 . .
H13A C13 H13C 109.5 . .
H13B C13 H13C 109.5 . .
N5 C14 H14A 109.5 . .
N5 C14 H14B 109.5 . .
H14A C14 H14B 109.5 . .
N5 C14 H14C 109.5 . .
H14A C14 H14C 109.5 . .
H14B C14 H14C 109.5 . .

loop_
_geom_bond_atom_site_label_1
_geom_bond_atom_site_label_2
_geom_bond_distance
_geom_bond_site_symmetry_2
Zn1 O1 1.909(3) .
Zn1 O3 1.979(3) .
Zn1 N1 2.045(4) .
Zn1 O5 2.053(3) .
Zn1 H1N 1.9671 .
O1 C1 1.256(4) .
O2 C1 1.269(5) .
O3 C5 1.234(4) .
O4 C5 1.240(5) .
O5 C9 1.286(5) .
O6 C9 1.244(5) .
N1 C102 1.434(6) .
N1 C101 1.485(6) .
N1 H1N 0.8436 .
C101 H10A 0.9800 .
C101 H10B 0.9800 .
C101 H10C 0.9800 .
C102 H10D 0.9800 .
C102 H10E 0.9800 .
C102 H10F 0.9800 .
C1 C2 1.468(5) .
C2 C4 1.339(5) .
C2 C3 1.439(5) .
C3 C4 1.348(5) 3_756
C3 H3 0.9500 .
C4 C3 1.348(5) 3_756
C4 H4 0.9500 .
C5 C6 1.526(6) .
C6 C8 1.330(5) .
C6 C7 1.384(5) .
C7 C8 1.398(5) 3_656
C7 H7 0.9500 .
C8 C7 1.398(5) 3_656
C8 H8 0.9500 .
C9 C10 1.560(5) .
C10 C11 1.402(5) .
C10 C12 1.406(5) .
C11 C12 1.438(5) 3_757
C11 H11 0.9500 .
C12 C11 1.438(5) 3_757
C12 H12 0.9500 .
N2 C17 1.301(6) .
N2 C16 1.443(6) .
N2 C15 1.527(6) .
C15 H15A 0.9800 .
C15 H15B 0.9800 .
C15 H15C 0.9800 .
C16 H16A 0.9800 .
C16 H16B 0.9800 .
C16 H16C 0.9800 .
C17 O7 1.284(5) .
C17 H17 0.9500 .
N3 C20 1.346(6) .
N3 C18 1.390(6) .
N3 C19 1.426(6) .
C18 H18A 0.9800 .
C18 H18B 0.9800 .
C18 H18C 0.9800 .
C19 H19A 0.9800 .
C19 H19B 0.9800 .
C19 H19C 0.9800 .
C20 O8 1.182(5) .
C20 H20 0.9500 .
N4 C23 1.305(8) .
N4 C21 1.382(7) .
N4 C22 1.462(7) .
C21 H21A 0.9800 .
C21 H21B 0.9800 .
C21 H21C 0.9800 .
C22 H22A 0.9800 .
C22 H22B 0.9800 .
C22 H22C 0.9800 .
C23 O9 1.182(7) .
C23 H23 0.9500 .
N5 C14 1.413(5) .
N5 C13 1.433(5) .
N5 H5AN 0.90(4) .
N5 H5BN 0.99(4) .
C13 H13A 0.9800 .
C13 H13B 0.9800 .
C13 H13C 0.9800 .
C14 H14A 0.9800 .
C14 H14B 0.9800 .
C14 H14C 0.9800 .

loop_
_geom_torsion_atom_site_label_1
_geom_torsion_atom_site_label_2
_geom_torsion_atom_site_label_3
_geom_torsion_atom_site_label_4
_geom_torsion
_geom_torsion_site_symmetry_4
O3 Zn1 O1 C1 -177.1(3) .
N1 Zn1 O1 C1 71.5(3) .
O5 Zn1 O1 C1 -56.1(3) .
O1 Zn1 O3 C5 -154.9(3) .
N1 Zn1 O3 C5 -41.1(3) .
O5 Zn1 O3 C5 77.1(3) .
O1 Zn1 O5 C9 -44.7(3) .
O3 Zn1 O5 C9 60.8(3) .
N1 Zn1 O5 C9 -176.6(3) .
O1 Zn1 N1 C102 -114.6(4) .
O3 Zn1 N1 C102 150.4(4) .
O5 Zn1 N1 C102 23.8(4) .
O1 Zn1 N1 C101 29.9(4) .
O3 Zn1 N1 C101 -65.1(4) .
O5 Zn1 N1 C101 168.3(4) .
Zn1 O1 C1 O2 1.8(5) .
Zn1 O1 C1 C2 -176.3(2) .
O1 C1 C2 C4 179.3(3) .
O2 C1 C2 C4 1.2(6) .
O1 C1 C2 C3 -0.1(5) .
O2 C1 C2 C3 -178.3(4) .
C4 C2 C3 C4 -0.6(7) 3_756
C1 C2 C3 C4 178.8(4) 3_756
C3 C2 C4 C3 0.6(6) 3_756
C1 C2 C4 C3 -178.9(3) 3_756
Zn1 O3 C5 O4 -3.2(6) .
Zn1 O3 C5 C6 175.2(2) .
O3 C5 C6 C8 168.0(4) .
O4 C5 C6 C8 -13.5(6) .
O3 C5 C6 C7 -12.4(6) .
O4 C5 C6 C7 166.1(4) .
C8 C6 C7 C8 -0.5(7) 3_656
C5 C6 C7 C8 179.9(4) 3_656
C7 C6 C8 C7 0.5(7) 3_656
C5 C6 C8 C7 -179.9(4) 3_656
Zn1 O5 C9 O6 3.1(5) .
Zn1 O5 C9 C10 -175.7(2) .
O6 C9 C10 C11 -178.1(4) .
O5 C9 C10 C11 0.8(6) .
O6 C9 C10 C12 -0.3(6) .
O5 C9 C10 C12 178.5(4) .
C12 C10 C11 C12 0.2(6) 3_757
C9 C10 C11 C12 178.1(3) 3_757
C11 C10 C12 C11 -0.2(6) 3_757
C9 C10 C12 C11 -178.1(3) 3_757
C16 N2 C17 O7 0.5(8) .
C15 N2 C17 O7 -179.4(5) .
C18 N3 C20 O8 -176.3(5) .
C19 N3 C20 O8 -0.1(9) .
C21 N4 C23 O9 174.1(8) .
C22 N4 C23 O9 -4.1(13) .
